data_7035435
loop_
_publ_author_name
'Di Nicola, Francesco Paolo'
'Lanzi, Massimiliano'
'Marchetti, Fabio'
'Pampaloni, Guido'
'Zacchini, Stefano'

_publ_section_title
;
 Is bond stretch isomerism in mononuclear transition metal complexes a
 real issue? The misleading case of the MoCl5/tetrahydropyran reaction
 system.
;
_journal_issue 28
_journal_name_full 'Dalton transactions (Cambridge, England : 2003)'
_journal_page_first 12653
_journal_page_last 12659
_journal_paper_doi 10.1039/c5dt01378j
_journal_volume 44
_journal_year 2015
_chemical_formula_sum 'C10 H20 Cl4 Mo O2'
_chemical_formula_weight 410.00
_chemical_name_systematic
; 
 ? 
;
_space_group_IT_number 43
_symmetry_cell_setting orthorhombic
_symmetry_space_group_name_Hall 'F 2 -2d'
_symmetry_space_group_name_H-M 'F d d 2'
_atom_sites_solution_hydrogens geom
_atom_sites_solution_primary direct
_atom_sites_solution_secondary difmap
_audit_creation_method SHELXL-97
_audit_update_record
;
2015-01-12 deposited with the CCDC.
2015-06-02 downloaded from the CCDC.
;
_cell_angle_alpha 90.00
_cell_angle_beta 90.00
_cell_angle_gamma 90.00
_cell_formula_units_Z 8
_cell_length_a 34.184(6)
_cell_length_b 7.4247(12)
_cell_length_c 12.202(2)
_cell_measurement_reflns_used 4741
_cell_measurement_temperature 100(2)
_cell_measurement_theta_max 28.4835
_cell_measurement_theta_min 2.383
_cell_volume 3096.9(9)
_computing_cell_refinement 'APEX2 (Bruker AXS, 2006)'
_computing_data_collection 'APEX2 (Bruker AXS, 2006)'
_computing_data_reduction 'SAINT (Bruker AXS, 2004)'
_computing_molecular_graphics 'ORTEPII (Johnson, 1996)'
_computing_publication_material 'XCIF (Bruker AXS, 2001)'
_computing_structure_refinement 'SHELXL-97 (Sheldrick, 1997)'
_computing_structure_solution 'SHELXS-97 (Sheldrick, 1990)'
_diffrn_ambient_temperature 100(2)
_diffrn_measured_fraction_theta_full 1.000
_diffrn_measured_fraction_theta_max 1.000
_diffrn_measurement_device_type 'CCD area detector'
_diffrn_measurement_method 'phi and omega scans'
_diffrn_radiation_monochromator graphite
_diffrn_radiation_source 'fine-focus sealed tube'
_diffrn_radiation_type MoK\a
_diffrn_radiation_wavelength 0.71073
_diffrn_reflns_av_R_equivalents 0.0249
_diffrn_reflns_av_unetI/netI 0.0235
_diffrn_reflns_limit_h_max 43
_diffrn_reflns_limit_h_min -43
_diffrn_reflns_limit_k_max 9
_diffrn_reflns_limit_k_min -9
_diffrn_reflns_limit_l_max 15
_diffrn_reflns_limit_l_min -15
_diffrn_reflns_number 6075
_diffrn_reflns_theta_full 27.00
_diffrn_reflns_theta_max 27.00
_diffrn_reflns_theta_min 2.38
_exptl_absorpt_coefficient_mu 1.525
_exptl_absorpt_correction_T_max 0.8381
_exptl_absorpt_correction_T_min 0.7401
_exptl_absorpt_correction_type empirical
_exptl_absorpt_process_details
; 
 Data were corrected for Lorentz polarization and absorption
 effects (empirical absorption correction SADABS).
 R(int) =  0.1007 (selected reflections only, before parameter refinement)
 R(int) =  0.0439 (selected reflections only, after parameter refinement)
;
_exptl_crystal_colour orange
_exptl_crystal_density_diffrn 1.759
_exptl_crystal_density_method 'not measured'
_exptl_crystal_description plate
_exptl_crystal_F_000 1648
_exptl_crystal_size_max 0.21
_exptl_crystal_size_mid 0.19
_exptl_crystal_size_min 0.12
_refine_diff_density_max 0.642
_refine_diff_density_min -0.690
_refine_diff_density_rms 0.090
_refine_ls_abs_structure_details 'Flack H D (1983), Acta Cryst. A39, 876-881'
_refine_ls_abs_structure_Flack 0.85(6)
_refine_ls_extinction_method none
_refine_ls_goodness_of_fit_ref 1.080
_refine_ls_hydrogen_treatment constr
_refine_ls_matrix_type full
_refine_ls_number_parameters 79
_refine_ls_number_reflns 1684
_refine_ls_number_restraints 1
_refine_ls_restrained_S_all 1.080
_refine_ls_R_factor_all 0.0273
_refine_ls_R_factor_gt 0.0270
_refine_ls_shift/su_max 0.000
_refine_ls_shift/su_mean 0.000
_refine_ls_structure_factor_coef Fsqd
_refine_ls_weighting_details 'calc w=1/[\s^2^(Fo^2^)+(0.0382P)^2^+19.9289P] where P=(Fo^2^+2Fc^2^)/3'
_refine_ls_weighting_scheme calc
_refine_ls_wR_factor_gt 0.0729
_refine_ls_wR_factor_ref 0.0731
_reflns_number_gt 1668
_reflns_number_total 1684
_reflns_threshold_expression >2sigma(I)
_cod_data_source_file c5dt01378j1.cif
_cod_data_source_block 1c
_cod_depositor_comments
;
The following automatic conversions were performed:

'_symmetry_cell_setting' value 'Orthorhombic' changed to
'orthorhombic' according to
/usr/data/users/saulius/crontab/automatic-downloads/rss-feeds/RSC/lib/dictionaries/cif_core.dic
dictionary named 'cif_core.dic' version 2.4.2 from 2011-04-26.

Automatic conversion script
Id: cif_fix_values 3271 2015-04-21 07:52:19Z andrius 

 Adding full bibliography for 7035429--7035437.cif.
;
_cod_original_cell_volume 3097.0(9)
_cod_original_sg_symbol_H-M Fdd2
_cod_database_code 7035435

loop_
_symmetry_equiv_pos_as_xyz
'x, y, z'
'-x, -y, z'
'x+1/4, -y+1/4, z+1/4'
'-x+1/4, y+1/4, z+1/4'
'x, y+1/2, z+1/2'
'-x, -y+1/2, z+1/2'
'x+1/4, -y+3/4, z+3/4'
'-x+1/4, y+3/4, z+3/4'
'x+1/2, y, z+1/2'
'-x+1/2, -y, z+1/2'
'x+3/4, -y+1/4, z+3/4'
'-x+3/4, y+1/4, z+3/4'
'x+1/2, y+1/2, z'
'-x+1/2, -y+1/2, z'
'x+3/4, -y+3/4, z+1/4'
'-x+3/4, y+3/4, z+1/4'

loop_
_atom_site_label
_atom_site_type_symbol
_atom_site_fract_x
_atom_site_fract_y
_atom_site_fract_z
_atom_site_U_iso_or_equiv
_atom_site_adp_type
_atom_site_occupancy
_atom_site_symmetry_multiplicity
_atom_site_calc_flag
_atom_site_refinement_flags
C1 C 0.04089(10) 0.3228(5) 0.1270(4) 0.0196(7) Uani 1 1 d .
H1A H 0.0298 0.3816 0.1929 0.024 Uiso 1 1 calc R
H1B H 0.0294 0.3811 0.0615 0.024 Uiso 1 1 calc R
C2 C 0.08474(10) 0.3458(5) 0.1260(3) 0.0213(7) Uani 1 1 d .
H2A H 0.0912 0.4757 0.1277 0.026 Uiso 1 1 calc R
H2B H 0.0955 0.2945 0.0574 0.026 Uiso 1 1 calc R
C3 C 0.10336(10) 0.2520(5) 0.2244(3) 0.0226(9) Uani 1 1 d .
H3A H 0.0958 0.3157 0.2924 0.027 Uiso 1 1 calc R
H3B H 0.1322 0.2570 0.2177 0.027 Uiso 1 1 calc R
C4 C 0.09019(10) 0.0552(5) 0.2313(3) 0.0212(7) Uani 1 1 d .
H4A H 0.1018 -0.0137 0.1700 0.025 Uiso 1 1 calc R
H4B H 0.0996 0.0018 0.3008 0.025 Uiso 1 1 calc R
C5 C 0.04586(10) 0.0420(5) 0.2262(3) 0.0186(7) Uani 1 1 d .
H5A H 0.0380 -0.0863 0.2259 0.022 Uiso 1 1 calc R
H5B H 0.0344 0.0997 0.2918 0.022 Uiso 1 1 calc R
Cl1 Cl 0.03769(3) 0.14396(14) -0.12771(10) 0.0339(2) Uani 1 1 d .
Cl2 Cl 0.04585(2) -0.23538(10) 0.01024(6) 0.01859(18) Uani 1 1 d .
Mo1 Mo 0.0000 0.0000 -0.00460(2) 0.01971(12) Uani 1 2 d S
O1 O 0.03097(6) 0.1302(3) 0.1276(2) 0.0167(5) Uani 1 1 d .

loop_
_atom_site_aniso_label
_atom_site_aniso_U_11
_atom_site_aniso_U_22
_atom_site_aniso_U_33
_atom_site_aniso_U_23
_atom_site_aniso_U_13
_atom_site_aniso_U_12
C1 0.0187(15) 0.0141(16) 0.0262(17) -0.0025(14) -0.0048(15) 0.0003(13)
C2 0.0201(15) 0.0166(16) 0.0273(17) 0.0013(14) -0.0019(15) -0.0034(14)
C3 0.0156(14) 0.0260(17) 0.026(3) -0.0037(15) -0.0047(13) -0.0004(14)
C4 0.0179(15) 0.0248(17) 0.0209(18) 0.0004(15) -0.0008(14) 0.0026(13)
C5 0.0204(16) 0.0225(17) 0.0130(15) 0.0004(14) -0.0017(13) -0.0020(13)
Cl1 0.0392(5) 0.0297(5) 0.0328(5) 0.0039(4) -0.0005(4) 0.0010(4)
Cl2 0.0197(4) 0.0147(4) 0.0214(4) 0.0014(3) 0.0034(3) 0.0034(3)
Mo1 0.01916(19) 0.0207(2) 0.0193(2) 0.000 0.000 0.00648(17)
O1 0.0197(11) 0.0141(12) 0.0163(11) -0.0012(10) -0.0038(11) 0.0001(9)

loop_
_atom_type_symbol
_atom_type_description
_atom_type_scat_dispersion_real
_atom_type_scat_dispersion_imag
_atom_type_scat_source
C C 0.0033 0.0016 'International Tables Vol C Tables 4.2.6.8 and 6.1.1.4'
H H 0.0000 0.0000 'International Tables Vol C Tables 4.2.6.8 and 6.1.1.4'
O O 0.0106 0.0060 'International Tables Vol C Tables 4.2.6.8 and 6.1.1.4'
Cl Cl 0.1484 0.1585 'International Tables Vol C Tables 4.2.6.8 and 6.1.1.4'
Mo Mo -1.6832 0.6857 'International Tables Vol C Tables 4.2.6.8 and 6.1.1.4'

loop_
_geom_angle_atom_site_label_1
_geom_angle_atom_site_label_2
_geom_angle_atom_site_label_3
_geom_angle
_geom_angle_site_symmetry_1
_geom_angle_site_symmetry_3
O1 C1 C2 109.8(3) . .
O1 C1 H1A 109.7 . .
C2 C1 H1A 109.7 . .
O1 C1 H1B 109.7 . .
C2 C1 H1B 109.7 . .
H1A C1 H1B 108.2 . .
C1 C2 C3 110.8(3) . .
C1 C2 H2A 109.5 . .
C3 C2 H2A 109.5 . .
C1 C2 H2B 109.5 . .
C3 C2 H2B 109.5 . .
H2A C2 H2B 108.1 . .
C2 C3 C4 110.9(3) . .
C2 C3 H3A 109.5 . .
C4 C3 H3A 109.5 . .
C2 C3 H3B 109.5 . .
C4 C3 H3B 109.5 . .
H3A C3 H3B 108.1 . .
C5 C4 C3 110.6(3) . .
C5 C4 H4A 109.5 . .
C3 C4 H4A 109.5 . .
C5 C4 H4B 109.5 . .
C3 C4 H4B 109.5 . .
H4A C4 H4B 108.1 . .
O1 C5 C4 110.6(3) . .
O1 C5 H5A 109.5 . .
C4 C5 H5A 109.5 . .
O1 C5 H5B 109.5 . .
C4 C5 H5B 109.5 . .
H5A C5 H5B 108.1 . .
O1 Mo1 O1 83.27(13) . 2
O1 Mo1 Cl1 173.26(7) . 2
O1 Mo1 Cl1 90.30(7) 2 2
O1 Mo1 Cl1 90.30(7) . .
O1 Mo1 Cl1 173.26(7) 2 .
Cl1 Mo1 Cl1 96.19(6) 2 .
O1 Mo1 Cl2 86.37(6) . 2
O1 Mo1 Cl2 87.05(6) 2 2
Cl1 Mo1 Cl2 91.31(3) 2 2
Cl1 Mo1 Cl2 94.58(4) . 2
O1 Mo1 Cl2 87.05(6) . .
O1 Mo1 Cl2 86.37(6) 2 .
Cl1 Mo1 Cl2 94.58(4) 2 .
Cl1 Mo1 Cl2 91.31(3) . .
Cl2 Mo1 Cl2 171.18(4) 2 .
C5 O1 C1 111.1(3) . .
C5 O1 Mo1 125.83(19) . .
C1 O1 Mo1 123.1(2) . .

loop_
_geom_bond_atom_site_label_1
_geom_bond_atom_site_label_2
_geom_bond_distance
_geom_bond_site_symmetry_2
C1 O1 1.470(4) .
C1 C2 1.509(4) .
C1 H1A 0.9900 .
C1 H1B 0.9900 .
C2 C3 1.527(5) .
C2 H2A 0.9900 .
C2 H2B 0.9900 .
C3 C4 1.531(5) .
C3 H3A 0.9900 .
C3 H3B 0.9900 .
C4 C5 1.520(4) .
C4 H4A 0.9900 .
C4 H4B 0.9900 .
C5 O1 1.461(4) .
C5 H5A 0.9900 .
C5 H5B 0.9900 .
Cl1 Mo1 2.2492(12) .
Cl2 Mo1 2.3544(8) .
Mo1 O1 2.158(2) .
Mo1 O1 2.158(2) 2
Mo1 Cl1 2.2492(12) 2
Mo1 Cl2 2.3544(8) 2

loop_
_geom_torsion_atom_site_label_1
_geom_torsion_atom_site_label_2
_geom_torsion_atom_site_label_3
_geom_torsion_atom_site_label_4
_geom_torsion
_geom_torsion_site_symmetry_1
O1 C1 C2 C3 -57.6(4) .
C1 C2 C3 C4 52.9(4) .
C2 C3 C4 C5 -51.5(4) .
C3 C4 C5 O1 55.6(4) .
C4 C5 O1 C1 -61.3(4) .
C4 C5 O1 Mo1 116.9(3) .
C2 C1 O1 C5 62.2(4) .
C2 C1 O1 Mo1 -116.1(3) .
O1 Mo1 O1 C5 44.3(2) 2
Cl1 Mo1 O1 C5 61.7(7) 2
Cl1 Mo1 O1 C5 -133.7(2) .
Cl2 Mo1 O1 C5 131.7(2) 2
Cl2 Mo1 O1 C5 -42.4(2) .
O1 Mo1 O1 C1 -137.8(3) 2
Cl1 Mo1 O1 C1 -120.3(6) 2
Cl1 Mo1 O1 C1 44.2(2) .
Cl2 Mo1 O1 C1 -50.3(2) 2
Cl2 Mo1 O1 C1 135.5(2) .
